data_4508527
loop_
_publ_author_name
'Paton, Andrew S.'
'Morse, Graham E.'
'Lough, Alan J.'
'Bender, Timothy P.'

_publ_section_title
;
 Utilizing the \p-Acidity of Boron Subphthalocyanine To Achieve Novel
 Solid-State Arrangements
;
_journal_issue 12
_journal_name_full 'Crystal Growth &amp; Design'
_journal_page_first 5368
_journal_paper_doi 10.1021/cg4012795
_journal_volume 13
_journal_year 2013
_chemical_formula_moiety 'C34 H19 B N6 O'
_chemical_formula_sum 'C34 H19 B N6 O'
_chemical_formula_weight 538.36
_chemical_name_common ' \a-naphthoxy-boronsubphthalocyanine'
_chemical_name_systematic ' (1-naphthoxy)(subphthalocyaninato)boron'
_space_group_IT_number 62
_symmetry_cell_setting orthorhombic
_symmetry_space_group_name_Hall '-P 2ac 2n'
_symmetry_space_group_name_H-M 'P n m a'
_atom_sites_solution_hydrogens geom
_atom_sites_solution_primary direct
_atom_sites_solution_secondary difmap
_audit_creation_method SHELXL-97
_audit_update_record
;
2013-01-24 # Formatted by publCIF
;
_cell_angle_alpha 90.00
_cell_angle_beta 90.00
_cell_angle_gamma 90.00
_cell_formula_units_Z 4
_cell_length_a 17.4536(2)
_cell_length_b 14.0050(4)
_cell_length_c 10.2555(5)
_cell_measurement_reflns_used 14182
_cell_measurement_temperature 150(1)
_cell_measurement_theta_max 27.5
_cell_measurement_theta_min 2.7
_cell_volume 2506.83(14)
_computing_cell_refinement 'Denzo-SMN (Otwinowski & Minor, 1997)'
_computing_data_collection 'Collect (Nonius B.V., 1997-2002)'
_computing_data_reduction Denzo-SMN
_computing_molecular_graphics 'PLATON (Spek, 2009)'
_computing_publication_material 'SHELXTL V6.1'
_computing_structure_refinement 'SHELXTL V6.1 (Sheldrick, 2008)'
_computing_structure_solution 'SIR-92 (Altomare et al., 1994)'
_diffrn_ambient_temperature 150(1)
_diffrn_detector_area_resol_mean 9
_diffrn_measured_fraction_theta_full 0.995
_diffrn_measured_fraction_theta_max 0.995
_diffrn_measurement_device_type 'Nonius KappaCCD'
_diffrn_measurement_method '\f scans and \w scans with \k offsets'
_diffrn_radiation_monochromator graphite
_diffrn_radiation_source 'fine-focus sealed tube'
_diffrn_radiation_type MoK\a
_diffrn_radiation_wavelength 0.71073
_diffrn_reflns_av_R_equivalents 0.0581
_diffrn_reflns_av_sigmaI/netI 0.0460
_diffrn_reflns_limit_h_max 22
_diffrn_reflns_limit_h_min -17
_diffrn_reflns_limit_k_max 17
_diffrn_reflns_limit_k_min -18
_diffrn_reflns_limit_l_max 13
_diffrn_reflns_limit_l_min -13
_diffrn_reflns_number 14182
_diffrn_reflns_theta_full 27.48
_diffrn_reflns_theta_max 27.48
_diffrn_reflns_theta_min 2.72
_exptl_absorpt_coefficient_mu 0.089
_exptl_absorpt_correction_T_max 0.993
_exptl_absorpt_correction_T_min 0.740
_exptl_absorpt_correction_type multi-scan
_exptl_absorpt_process_details
;
multi-scan from symmetry-related measurements
 Sortav (Blessing 1995)
;
_exptl_crystal_colour red
_exptl_crystal_density_diffrn 1.426
_exptl_crystal_density_method 'not measured'
_exptl_crystal_description plate
_exptl_crystal_F_000 1112
_exptl_crystal_size_max 0.30
_exptl_crystal_size_mid 0.16
_exptl_crystal_size_min 0.03
_refine_diff_density_max 0.381
_refine_diff_density_min -0.342
_refine_diff_density_rms 0.070
_refine_ls_extinction_coef 0.0108(15)
_refine_ls_extinction_expression Fc^*^=kFc[1+0.001xFc^2^\l^3^/sin(2\q)]^-1/4^
_refine_ls_extinction_method SHELXL
_refine_ls_goodness_of_fit_ref 1.155
_refine_ls_hydrogen_treatment constr
_refine_ls_matrix_type full
_refine_ls_number_parameters 218
_refine_ls_number_reflns 2979
_refine_ls_number_restraints 25
_refine_ls_restrained_S_all 1.150
_refine_ls_R_factor_all 0.1298
_refine_ls_R_factor_gt 0.0957
_refine_ls_shift/su_max 0.000
_refine_ls_shift/su_mean 0.000
_refine_ls_structure_factor_coef Fsqd
_refine_ls_weighting_details 'calc w=1/[\s^2^(Fo^2^)+(0.0000P)^2^+8.7215P] where P=(Fo^2^+2Fc^2^)/3'
_refine_ls_weighting_scheme calc
_refine_ls_wR_factor_gt 0.2025
_refine_ls_wR_factor_ref 0.2156
_reflns_number_gt 2097
_reflns_number_total 2979
_reflns_threshold_expression I>2\s(I)
_cod_data_source_file cg4012795_si_002.cif
_cod_data_source_block k09263a
_cod_database_code 4508527

loop_
_symmetry_equiv_pos_as_xyz
'x, y, z'
'-x+1/2, -y, z+1/2'
'x+1/2, -y+1/2, -z+1/2'
'-x, y+1/2, -z'
'-x, -y, -z'
'x-1/2, y, -z-1/2'
'-x-1/2, y-1/2, z-1/2'
'x, -y-1/2, z'

loop_
_atom_site_label
_atom_site_type_symbol
_atom_site_fract_x
_atom_site_fract_y
_atom_site_fract_z
_atom_site_U_iso_or_equiv
_atom_site_adp_type
_atom_site_occupancy
_atom_site_symmetry_multiplicity
_atom_site_calc_flag
_atom_site_refinement_flags
_atom_site_disorder_assembly
_atom_site_disorder_group
O1 O 0.9383(2) 0.2500 0.0575(4) 0.0399(10) Uani 1 2 d S . .
N1 N 0.9369(2) 0.2500 0.3015(4) 0.0375(11) Uani 1 2 d S . .
N2 N 0.91571(17) 0.4148(3) 0.3495(3) 0.0398(8) Uani 1 1 d . . .
N3 N 0.84035(18) 0.3335(3) 0.1889(3) 0.0424(9) Uani 1 1 d . . .
N4 N 0.7283(3) 0.2500 0.1213(5) 0.0484(14) Uani 1 2 d S . .
C1 C 1.0550(2) 0.2995(3) 0.6946(4) 0.0391(9) Uani 1 1 d . . .
H1 H 1.0759 0.3326 0.7672 0.047 Uiso 1 1 calc R . .
C2 C 1.0252(2) 0.3515(3) 0.5913(4) 0.0362(9) Uani 1 1 d . A .
H2 H 1.0259 0.4193 0.5915 0.043 Uiso 1 1 calc R . .
C3 C 0.9940(2) 0.3006(3) 0.4867(3) 0.0342(9) Uani 1 1 d . . .
C4 C 0.9519(2) 0.3315(3) 0.3714(4) 0.0368(9) Uani 1 1 d . A .
C5 C 0.8566(2) 0.4123(3) 0.2641(4) 0.0405(10) Uani 1 1 d . A .
C6 C 0.7905(2) 0.4748(3) 0.2554(4) 0.0441(11) Uani 1 1 d . . .
C7 C 0.7743(2) 0.5624(3) 0.3121(4) 0.0487(11) Uani 1 1 d . A .
H7 H 0.8115 0.5943 0.3637 0.058 Uiso 1 1 calc R . .
C8 C 0.7027(3) 0.6020(3) 0.2916(5) 0.0583(13) Uani 1 1 d . . .
H8 H 0.6909 0.6627 0.3277 0.070 Uiso 1 1 calc R A .
C9 C 0.6476(3) 0.5535(4) 0.2180(5) 0.0642(15) Uani 1 1 d . A .
H9 H 0.5989 0.5821 0.2053 0.077 Uiso 1 1 calc R . .
C10 C 0.6618(2) 0.4659(4) 0.1637(4) 0.0544(13) Uani 1 1 d . . .
H10 H 0.6235 0.4339 0.1145 0.065 Uiso 1 1 calc R A .
C11 C 0.7338(2) 0.4248(4) 0.1823(4) 0.0468(11) Uani 1 1 d . A .
C12 C 0.7648(2) 0.3317(4) 0.1507(4) 0.0444(11) Uani 1 1 d . A .
C13 C 1.00408(17) 0.3089(3) 0.0446(4) 0.0397(14) Uani 0.50 1 d PGU A -1
C14 C 0.9952(2) 0.4072(3) 0.0344(4) 0.0505(18) Uani 0.50 1 d PGU A -1
H14 H 0.9456 0.4348 0.0404 0.061 Uiso 0.50 1 calc PR A -1
C15 C 1.0589(3) 0.4652(2) 0.0153(5) 0.058(2) Uani 0.50 1 d PGU A -1
H15 H 1.0528 0.5324 0.0083 0.069 Uiso 0.50 1 calc PR A -1
C16 C 1.1314(3) 0.4248(3) 0.0064(5) 0.0516(18) Uani 0.50 1 d PGU A -1
H16 H 1.1749 0.4644 -0.0067 0.062 Uiso 0.50 1 calc PR A -1
C17 C 1.14031(18) 0.3264(3) 0.0166(3) 0.0416(15) Uani 0.50 1 d PGU A -1
C18 C 1.07664(18) 0.2685(2) 0.0357(2) 0.0378(14) Uani 0.50 1 d PGU A -1
C19 C 1.0855(3) 0.1701(2) 0.0459(4) 0.0471(17) Uani 0.50 1 d PGU A -1
H19 H 1.0420 0.1305 0.0590 0.057 Uiso 0.50 1 calc PR A -1
C20 C 1.1581(3) 0.1297(3) 0.0370(4) 0.057(2) Uani 0.50 1 d PGU A -1
H20 H 1.1641 0.0625 0.0440 0.069 Uiso 0.50 1 calc PR A -1
C21 C 1.2218(2) 0.1877(4) 0.0179(4) 0.069(3) Uani 0.50 1 d PGU A -1
H21 H 1.2713 0.1601 0.0119 0.083 Uiso 0.50 1 calc PR A -1
C22 C 1.21287(17) 0.2860(4) 0.0077(4) 0.058(2) Uani 0.50 1 d PGU A -1
H22 H 1.2564 0.3256 -0.0053 0.070 Uiso 0.50 1 calc PR A -1
B1 B 0.8929(4) 0.2500 0.1765(6) 0.0418(16) Uani 1 2 d S . .

loop_
_atom_site_aniso_label
_atom_site_aniso_U_11
_atom_site_aniso_U_22
_atom_site_aniso_U_33
_atom_site_aniso_U_23
_atom_site_aniso_U_13
_atom_site_aniso_U_12
O1 0.036(2) 0.051(2) 0.032(2) 0.000 0.0069(17) 0.000
N1 0.028(2) 0.061(3) 0.023(2) 0.000 0.0002(18) 0.000
N2 0.0303(16) 0.057(2) 0.0318(16) 0.0104(16) -0.0016(13) -0.0022(15)
N3 0.0346(17) 0.066(2) 0.0266(15) 0.0018(17) -0.0026(14) 0.0014(17)
N4 0.041(3) 0.074(4) 0.030(2) 0.000 -0.009(2) 0.000
C1 0.0311(18) 0.056(2) 0.0301(18) 0.0001(18) -0.0002(15) -0.0036(18)
C2 0.0298(18) 0.044(2) 0.0346(19) -0.0018(17) 0.0032(16) 0.0012(17)
C3 0.0251(16) 0.049(2) 0.0280(17) 0.0022(17) 0.0018(14) 0.0010(16)
C4 0.0289(18) 0.053(3) 0.0291(18) 0.0056(18) 0.0023(15) -0.0024(18)
C5 0.0295(19) 0.062(3) 0.0305(18) 0.012(2) 0.0017(15) 0.0004(19)
C6 0.034(2) 0.063(3) 0.036(2) 0.020(2) -0.0029(17) 0.001(2)
C7 0.043(2) 0.049(3) 0.054(3) 0.024(2) -0.004(2) 0.000(2)
C8 0.049(3) 0.044(3) 0.082(4) 0.025(3) -0.010(3) 0.004(2)
C9 0.047(3) 0.065(3) 0.080(4) 0.029(3) -0.016(3) 0.003(3)
C10 0.039(2) 0.079(4) 0.045(2) 0.021(3) -0.0121(19) 0.000(2)
C11 0.038(2) 0.070(3) 0.033(2) 0.015(2) -0.0030(17) 0.003(2)
C12 0.035(2) 0.074(3) 0.0242(18) 0.007(2) -0.0046(16) 0.000(2)
C13 0.041(2) 0.051(3) 0.027(3) 0.003(4) 0.002(3) 0.000(2)
C14 0.060(3) 0.054(3) 0.037(4) 0.009(4) 0.012(4) 0.010(3)
C15 0.082(5) 0.047(4) 0.044(5) 0.008(4) 0.013(5) -0.002(3)
C16 0.065(3) 0.063(3) 0.027(4) 0.012(4) 0.005(4) -0.016(3)
C17 0.039(2) 0.063(3) 0.023(4) -0.010(4) -0.009(3) -0.006(2)
C18 0.043(2) 0.048(3) 0.022(3) -0.005(3) 0.003(3) 0.0003(18)
C19 0.058(3) 0.053(3) 0.030(4) 0.015(4) 0.000(4) 0.008(2)
C20 0.072(4) 0.080(5) 0.019(4) 0.009(5) -0.013(4) 0.032(3)
C21 0.051(3) 0.116(6) 0.042(7) 0.005(7) -0.005(5) 0.035(4)
C22 0.040(2) 0.108(5) 0.026(5) -0.001(5) -0.003(4) 0.006(3)
B1 0.036(3) 0.064(5) 0.025(3) 0.000 0.000(3) 0.000

loop_
_atom_type_symbol
_atom_type_description
_atom_type_scat_dispersion_real
_atom_type_scat_dispersion_imag
_atom_type_scat_source
C C 0.0033 0.0016 'International Tables Vol C Tables 4.2.6.8 and 6.1.1.4'
H H 0.0000 0.0000 'International Tables Vol C Tables 4.2.6.8 and 6.1.1.4'
B B 0.0013 0.0007 'International Tables Vol C Tables 4.2.6.8 and 6.1.1.4'
N N 0.0061 0.0033 'International Tables Vol C Tables 4.2.6.8 and 6.1.1.4'
O O 0.0106 0.0060 'International Tables Vol C Tables 4.2.6.8 and 6.1.1.4'

loop_
_geom_angle_atom_site_label_1
_geom_angle_atom_site_label_2
_geom_angle_atom_site_label_3
_geom_angle
_geom_angle_site_symmetry_1
_geom_angle_site_symmetry_3
C13 O1 C13 71.0(3) . 8_565
C13 O1 B1 121.3(3) . .
C13 O1 B1 121.3(3) 8_565 .
C4 N1 C4 112.5(4) . 8_565
C4 N1 B1 123.1(2) . .
C4 N1 B1 123.1(2) 8_565 .
C4 N2 C5 116.3(4) . .
C12 N3 C5 111.9(4) . .
C12 N3 B1 123.3(4) . .
C5 N3 B1 123.4(3) . .
C12 N4 C12 116.7(5) . 8_565
C1 C1 C2 121.7(2) 8_565 .
C1 C2 C3 117.7(4) . .
C2 C3 C3 120.7(2) . 8_565
C2 C3 C4 131.8(4) . .
C3 C3 C4 107.2(2) 8_565 .
N2 C4 N1 123.0(3) . .
N2 C4 C3 129.0(4) . .
N1 C4 C3 105.8(4) . .
N2 C5 N3 122.7(4) . .
N2 C5 C6 129.1(4) . .
N3 C5 C6 106.6(3) . .
C7 C6 C11 121.0(4) . .
C7 C6 C5 132.0(4) . .
C11 C6 C5 106.7(4) . .
C8 C7 C6 118.4(4) . .
C7 C8 C9 120.5(5) . .
C10 C9 C8 122.1(5) . .
C9 C10 C11 118.5(5) . .
C10 C11 C6 119.6(5) . .
C10 C11 C12 132.6(4) . .
C6 C11 C12 107.5(4) . .
N4 C12 N3 122.3(4) . .
N4 C12 C11 129.8(4) . .
N3 C12 C11 106.1(4) . .
C14 C13 C18 120.0 . .
C14 C13 O1 119.5(2) . .
C18 C13 O1 120.4(2) . .
C13 C14 C15 120.0 . .
C16 C15 C14 120.0 . .
C15 C16 C17 120.0 . .
C16 C17 C18 120.0 . .
C16 C17 C22 120.0 . .
C18 C17 C22 120.0 . .
C19 C18 C17 120.0 . .
C19 C18 C13 120.0 . .
C17 C18 C13 120.0 . .
C18 C19 C20 120.0 . .
C19 C20 C21 120.0 . .
C22 C21 C20 120.0 . .
C21 C22 C17 120.0 . .
O1 B1 N3 114.0(3) . 8_565
O1 B1 N3 114.0(3) . .
N3 B1 N3 103.3(5) 8_565 .
O1 B1 N1 116.0(5) . .
N3 B1 N1 104.0(3) 8_565 .
N3 B1 N1 104.0(3) . .

loop_
_geom_bond_atom_site_label_1
_geom_bond_atom_site_label_2
_geom_bond_distance
_geom_bond_site_symmetry_2
O1 C13 1.420(5) .
O1 C13 1.420(5) 8_565
O1 B1 1.456(7) .
N1 C4 1.373(5) .
N1 C4 1.373(5) 8_565
N1 B1 1.494(7) .
N2 C4 1.346(5) .
N2 C5 1.353(5) .
N3 C12 1.375(5) .
N3 C5 1.375(5) .
N3 B1 1.492(5) .
N4 C12 1.343(5) .
N4 C12 1.343(5) 8_565
C1 C1 1.387(8) 8_565
C1 C2 1.387(5) .
C2 C3 1.398(5) .
C3 C3 1.417(8) 8_565
C3 C4 1.458(5) .
C5 C6 1.451(5) .
C6 C7 1.386(6) .
C6 C11 1.425(6) .
C7 C8 1.385(6) .
C8 C9 1.398(7) .
C9 C10 1.370(7) .
C10 C11 1.396(6) .
C11 C12 1.448(6) .
C13 C14 1.3900 .
C13 C18 1.3900 .
C14 C15 1.3900 .
C15 C16 1.3900 .
C16 C17 1.3900 .
C17 C18 1.3900 .
C17 C22 1.3900 .
C18 C19 1.3900 .
C19 C20 1.3900 .
C20 C21 1.3900 .
C21 C22 1.3900 .
B1 N3 1.492(5) 8_565
